data_4113653
loop_
_publ_author_name
'Ingrid Castro-Rodriguez'
'Kristian Olsen'
'Peter Gantzel'
'Karsten Meyer'

_publ_contact_author
;
        Karsten Meyer
        University of California, San Diego
        Department of Chemistry & Biochemistry
        9500 Gilman Dr. MC 0358
        La Jolla CA, 92093-0358
        United States of America
;
_publ_contact_author_email kmeyer@ucsd.edu
_publ_contact_author_fax '1 858 534 5383'
_publ_contact_author_phone '1 858 822 4247'
_publ_section_title
;
 Uranium Tris-aryloxide Derivatives Supported by Triazacyclononane:
 Engendering a Reactive Uranium(III) Center with a Single Pocket for
 Reactivity
;
_journal_name_full 'Journal of the American Chemical Society'
_journal_page_first 4565
_journal_page_last 4571
_journal_paper_doi 10.1021/ja028342n
_journal_volume 125
_journal_year 2003
_chemical_formula_sum 'C114 H188 N8 O6 Si2 U2'
_chemical_formula_weight 2298.96
_chemical_name_systematic
; 
 ? 
;
_space_group_IT_number 14
_symmetry_cell_setting monoclinic
_symmetry_space_group_name_Hall '-P 2yn'
_symmetry_space_group_name_H-M 'P 1 21/n 1'
_atom_sites_solution_hydrogens geom
_atom_sites_solution_primary direct
_atom_sites_solution_secondary difmap
_audit_creation_method SHELXL-97
_cell_angle_alpha 90.00
_cell_angle_beta 93.6170(10)
_cell_angle_gamma 90.00
_cell_formula_units_Z 4
_cell_length_a 26.853(2)
_cell_length_b 15.5322(13)
_cell_length_c 28.082(2)
_cell_measurement_temperature 100(2)
_cell_volume 11689.3(16)
_computing_cell_refinement 'Bruker SMART'
_computing_data_collection 'Bruker SMART'
_computing_data_reduction 'Bruker SHELXTL'
_computing_molecular_graphics 'Bruker SHELXTL'
_computing_publication_material 'Bruker SHELXTL'
_computing_structure_refinement 'SHELXL-97 (Sheldrick, 1997)'
_computing_structure_solution 'SHELXS-97 (Sheldrick, 1990)'
_diffrn_ambient_temperature 100(2)
_diffrn_measured_fraction_theta_full 1.000
_diffrn_measured_fraction_theta_max 1.000
_diffrn_measurement_device_type 'CCD area detector'
_diffrn_measurement_method 'phi and omega scans'
_diffrn_radiation_monochromator graphite
_diffrn_radiation_source 'fine-focus sealed tube'
_diffrn_radiation_type MoK\a
_diffrn_radiation_wavelength 0.71073
_diffrn_reflns_av_R_equivalents 0.0549
_diffrn_reflns_av_sigmaI/netI 0.0631
_diffrn_reflns_limit_h_max 28
_diffrn_reflns_limit_h_min -28
_diffrn_reflns_limit_k_max 16
_diffrn_reflns_limit_k_min -16
_diffrn_reflns_limit_l_max 30
_diffrn_reflns_limit_l_min -30
_diffrn_reflns_number 66403
_diffrn_reflns_theta_full 22.50
_diffrn_reflns_theta_max 22.50
_diffrn_reflns_theta_min 1.45
_exptl_absorpt_coefficient_mu 2.840
_exptl_absorpt_correction_T_max 0.8710
_exptl_absorpt_correction_T_min 0.3962
_exptl_absorpt_correction_type none
_exptl_crystal_colour geen
_exptl_crystal_density_diffrn 1.306
_exptl_crystal_description 'rectangular plate'
_exptl_crystal_F_000 4752
_exptl_crystal_size_max 0.40
_exptl_crystal_size_mid 0.24
_exptl_crystal_size_min 0.05
_refine_diff_density_max 2.364
_refine_diff_density_min -0.835
_refine_diff_density_rms 0.094
_refine_ls_extinction_method none
_refine_ls_goodness_of_fit_ref 0.917
_refine_ls_hydrogen_treatment mixed
_refine_ls_matrix_type full
_refine_ls_number_parameters 1200
_refine_ls_number_reflns 15297
_refine_ls_number_restraints 0
_refine_ls_restrained_S_all 0.917
_refine_ls_R_factor_all 0.0517
_refine_ls_R_factor_gt 0.0342
_refine_ls_shift/su_max 0.494
_refine_ls_shift/su_mean 0.015
_refine_ls_structure_factor_coef Fsqd
_refine_ls_weighting_details 'calc w=1/[\s^2^(Fo^2^)+(0.0417P)^2^+0.0000P] where P=(Fo^2^+2Fc^2^)/3'
_refine_ls_weighting_scheme calc
_refine_ls_wR_factor_gt 0.0769
_refine_ls_wR_factor_ref 0.0803
_reflns_number_gt 11429
_reflns_number_total 15297
_reflns_threshold_expression >2sigma(I)
_cod_data_source_file ja028342nsi20020829_115019_2.cif
_cod_data_source_block sad
_cod_original_cell_volume 11689.2(17)
_cod_database_code 4113653

loop_
_symmetry_equiv_pos_as_xyz
'x, y, z'
'-x+1/2, y+1/2, -z+1/2'
'-x, -y, -z'
'x-1/2, -y-1/2, z-1/2'

loop_
_atom_site_label
_atom_site_type_symbol
_atom_site_fract_x
_atom_site_fract_y
_atom_site_fract_z
_atom_site_U_iso_or_equiv
_atom_site_adp_type
_atom_site_occupancy
_atom_site_symmetry_multiplicity
_atom_site_calc_flag
_atom_site_refinement_flags
_atom_site_disorder_assembly
_atom_site_disorder_group
U1 U 0.926670(8) 0.210399(14) 0.298829(8) 0.01801(7) Uani 1 1 d . . .
Si1 Si 0.92326(7) 0.39519(11) 0.38160(7) 0.0282(4) Uani 1 1 d . . .
O1 O 0.86719(13) 0.2762(2) 0.25566(13) 0.0191(9) Uani 1 1 d . . .
O2 O 1.00451(13) 0.2477(2) 0.28896(14) 0.0218(10) Uani 1 1 d . . .
O3 O 0.90282(13) 0.1291(2) 0.35779(13) 0.0202(10) Uani 1 1 d . . .
N1 N 0.86763(16) 0.0933(3) 0.25050(16) 0.0174(11) Uani 1 1 d . . .
N2 N 0.95398(17) 0.1655(3) 0.20991(17) 0.0205(12) Uani 1 1 d . . .
N3 N 0.96543(16) 0.0538(3) 0.29111(17) 0.0200(12) Uani 1 1 d . . .
N4 N 0.92547(16) 0.3090(3) 0.34375(17) 0.0206(12) Uani 1 1 d . . .
C1 C 0.8751(2) 0.0832(4) 0.1988(2) 0.0232(15) Uani 1 1 d . . .
H1A H 0.8422 0.0843 0.1808 0.028 Uiso 1 1 calc R . .
H1B H 0.8904 0.0263 0.1934 0.028 Uiso 1 1 calc R . .
C2 C 0.9078(2) 0.1528(4) 0.1796(2) 0.0254(15) Uani 1 1 d . . .
H2A H 0.9166 0.1371 0.1470 0.030 Uiso 1 1 calc R . .
H2B H 0.8890 0.2076 0.1775 0.030 Uiso 1 1 calc R . .
C3 C 0.9863(2) 0.0875(4) 0.2081(2) 0.0250(15) Uani 1 1 d . . .
H3A H 1.0148 0.1003 0.1886 0.030 Uiso 1 1 calc R . .
H3B H 0.9669 0.0402 0.1923 0.030 Uiso 1 1 calc R . .
C4 C 1.0056(2) 0.0587(4) 0.2567(2) 0.0229(15) Uani 1 1 d . . .
H4A H 1.0212 0.0013 0.2541 0.027 Uiso 1 1 calc R . .
H4B H 1.0316 0.0993 0.2691 0.027 Uiso 1 1 calc R . .
C5 C 0.9303(2) -0.0175(4) 0.2779(2) 0.0245(15) Uani 1 1 d . . .
H5A H 0.9353 -0.0645 0.3016 0.029 Uiso 1 1 calc R . .
H5B H 0.9381 -0.0406 0.2464 0.029 Uiso 1 1 calc R . .
C6 C 0.8759(2) 0.0105(3) 0.2759(2) 0.0233(15) Uani 1 1 d . . .
H6A H 0.8551 -0.0345 0.2595 0.028 Uiso 1 1 calc R . .
H6B H 0.8651 0.0162 0.3088 0.028 Uiso 1 1 calc R . .
C7 C 0.8156(2) 0.1224(4) 0.2572(2) 0.0213(15) Uani 1 1 d . . .
H7A H 0.8134 0.1391 0.2910 0.026 Uiso 1 1 calc R . .
H7B H 0.7929 0.0729 0.2510 0.026 Uiso 1 1 calc R . .
C8 C 0.9803(2) 0.2426(4) 0.1917(2) 0.0203(14) Uani 1 1 d . . .
H8A H 0.9805 0.2382 0.1565 0.024 Uiso 1 1 calc R . .
H8B H 0.9610 0.2947 0.1990 0.024 Uiso 1 1 calc R . .
C9 C 0.9896(2) 0.0449(4) 0.3401(2) 0.0254(16) Uani 1 1 d . . .
H9A H 1.0036 0.1016 0.3501 0.031 Uiso 1 1 calc R . .
H9B H 1.0180 0.0043 0.3387 0.031 Uiso 1 1 calc R . .
C10 C 0.8575(2) 0.4217(4) 0.3937(2) 0.0341(17) Uani 1 1 d . . .
H10A H 0.8422 0.3723 0.4089 0.051 Uiso 1 1 calc R . .
H10B H 0.8386 0.4350 0.3636 0.051 Uiso 1 1 calc R . .
H10C H 0.8571 0.4717 0.4150 0.051 Uiso 1 1 calc R . .
C11 C 0.9508(2) 0.4904(4) 0.3528(3) 0.0408(19) Uani 1 1 d . . .
H11A H 0.9854 0.4778 0.3461 0.061 Uiso 1 1 calc R . .
H11B H 0.9499 0.5400 0.3742 0.061 Uiso 1 1 calc R . .
H11C H 0.9314 0.5033 0.3229 0.061 Uiso 1 1 calc R . .
C12 C 0.9587(2) 0.3747(4) 0.4389(2) 0.0413(19) Uani 1 1 d . . .
H12A H 0.9933 0.3607 0.4330 0.062 Uiso 1 1 calc R . .
H12B H 0.9436 0.3263 0.4552 0.062 Uiso 1 1 calc R . .
H12C H 0.9579 0.4262 0.4590 0.062 Uiso 1 1 calc R . .
C1A C 0.8237(2) 0.2737(4) 0.2297(2) 0.0179(14) Uani 1 1 d . . .
C2A C 0.8049(2) 0.3468(4) 0.2041(2) 0.0177(14) Uani 1 1 d . . .
C3A C 0.7603(2) 0.3343(4) 0.1760(2) 0.0231(15) Uani 1 1 d . . .
H3AA H 0.7471 0.3825 0.1587 0.028 Uiso 1 1 calc R . .
C4A C 0.7341(2) 0.2579(4) 0.1715(2) 0.0220(15) Uani 1 1 d . . .
C5A C 0.7536(2) 0.1890(4) 0.1978(2) 0.0233(15) Uani 1 1 d . . .
H5AA H 0.7365 0.1355 0.1961 0.028 Uiso 1 1 calc R . .
C6A C 0.7973(2) 0.1957(4) 0.2266(2) 0.0207(15) Uani 1 1 d . . .
C7A C 0.8299(2) 0.4346(4) 0.2085(2) 0.0184(14) Uani 1 1 d . . .
C8A C 0.8346(2) 0.4625(4) 0.2602(2) 0.0308(17) Uani 1 1 d . . .
H8AA H 0.8013 0.4667 0.2725 0.046 Uiso 1 1 calc R . .
H8AB H 0.8511 0.5188 0.2627 0.046 Uiso 1 1 calc R . .
H8AC H 0.8545 0.4202 0.2790 0.046 Uiso 1 1 calc R . .
C9A C 0.8830(2) 0.4284(4) 0.1897(2) 0.0286(16) Uani 1 1 d . . .
H9AA H 0.9022 0.3841 0.2076 0.043 Uiso 1 1 calc R . .
H9AB H 0.8999 0.4841 0.1939 0.043 Uiso 1 1 calc R . .
H9AC H 0.8803 0.4133 0.1557 0.043 Uiso 1 1 calc R . .
C10A C 0.8021(2) 0.5043(4) 0.1794(2) 0.0258(15) Uani 1 1 d . . .
H10D H 0.7682 0.5103 0.1902 0.039 Uiso 1 1 calc R . .
H10E H 0.8002 0.4884 0.1456 0.039 Uiso 1 1 calc R . .
H10F H 0.8198 0.5592 0.1837 0.039 Uiso 1 1 calc R . .
C11A C 0.6875(2) 0.2534(4) 0.1381(2) 0.0299(17) Uani 1 1 d . . .
C12A C 0.6994(3) 0.2781(5) 0.0874(2) 0.048(2) Uani 1 1 d . . .
H12D H 0.7134 0.3364 0.0874 0.072 Uiso 1 1 calc R . .
H12E H 0.6688 0.2762 0.0665 0.072 Uiso 1 1 calc R . .
H12F H 0.7238 0.2374 0.0758 0.072 Uiso 1 1 calc R . .
C13A C 0.6482(2) 0.3153(4) 0.1548(3) 0.043(2) Uani 1 1 d . . .
H13A H 0.6620 0.3737 0.1565 0.065 Uiso 1 1 calc R . .
H13B H 0.6386 0.2978 0.1865 0.065 Uiso 1 1 calc R . .
H13C H 0.6189 0.3140 0.1323 0.065 Uiso 1 1 calc R . .
C14A C 0.6659(3) 0.1618(5) 0.1356(3) 0.067(3) Uani 1 1 d . . .
H14A H 0.6577 0.1434 0.1675 0.100 Uiso 1 1 calc R . .
H14B H 0.6906 0.1224 0.1234 0.100 Uiso 1 1 calc R . .
H14C H 0.6356 0.1613 0.1142 0.100 Uiso 1 1 calc R . .
C1B C 1.0426(2) 0.2596(4) 0.2605(2) 0.0221(15) Uani 1 1 d . . .
C2B C 1.0920(2) 0.2754(4) 0.2793(2) 0.0214(14) Uani 1 1 d . . .
C3B C 1.1289(2) 0.2770(4) 0.2463(2) 0.0266(16) Uani 1 1 d . . .
H3BA H 1.1623 0.2864 0.2583 0.032 Uiso 1 1 calc R . .
C4B C 1.1206(2) 0.2660(4) 0.1976(2) 0.0257(16) Uani 1 1 d . . .
C5B C 1.0714(2) 0.2559(4) 0.1809(2) 0.0249(15) Uani 1 1 d . . .
H5BA H 1.0639 0.2498 0.1476 0.030 Uiso 1 1 calc R . .
C6B C 1.0327(2) 0.2545(4) 0.2114(2) 0.0213(15) Uani 1 1 d . . .
C7B C 1.1056(2) 0.2855(4) 0.3330(2) 0.0273(16) Uani 1 1 d . . .
C8B C 1.0723(2) 0.3527(4) 0.3550(2) 0.0342(17) Uani 1 1 d . . .
H8BA H 1.0762 0.4083 0.3392 0.051 Uiso 1 1 calc R . .
H8BB H 1.0819 0.3585 0.3891 0.051 Uiso 1 1 calc R . .
H8BC H 1.0373 0.3344 0.3509 0.051 Uiso 1 1 calc R . .
C9B C 1.1598(2) 0.3153(4) 0.3433(2) 0.0315(17) Uani 1 1 d . . .
H9BA H 1.1645 0.3714 0.3282 0.047 Uiso 1 1 calc R . .
H9BB H 1.1825 0.2731 0.3305 0.047 Uiso 1 1 calc R . .
H9BC H 1.1668 0.3205 0.3779 0.047 Uiso 1 1 calc R . .
C10B C 1.0999(2) 0.1974(4) 0.3574(2) 0.0412(19) Uani 1 1 d . . .
H10G H 1.0657 0.1766 0.3514 0.062 Uiso 1 1 calc R . .
H10H H 1.1074 0.2035 0.3918 0.062 Uiso 1 1 calc R . .
H10I H 1.1232 0.1561 0.3444 0.062 Uiso 1 1 calc R . .
C11B C 1.1643(2) 0.2647(4) 0.1641(2) 0.0314(17) Uani 1 1 d . . .
C12B C 1.1778(2) 0.3575(4) 0.1512(2) 0.0334(17) Uani 1 1 d . . .
H12G H 1.2054 0.3570 0.1300 0.050 Uiso 1 1 calc R . .
H12H H 1.1879 0.3892 0.1804 0.050 Uiso 1 1 calc R . .
H12I H 1.1487 0.3856 0.1351 0.050 Uiso 1 1 calc R . .
C13B C 1.2107(2) 0.2205(4) 0.1882(3) 0.044(2) Uani 1 1 d . . .
H13D H 1.2377 0.2205 0.1662 0.067 Uiso 1 1 calc R . .
H13E H 1.2025 0.1611 0.1963 0.067 Uiso 1 1 calc R . .
H13F H 1.2215 0.2519 0.2173 0.067 Uiso 1 1 calc R . .
C14B C 1.1498(3) 0.2158(4) 0.1185(2) 0.0426(19) Uani 1 1 d . . .
H14D H 1.1779 0.2158 0.0978 0.064 Uiso 1 1 calc R . .
H14E H 1.1210 0.2437 0.1018 0.064 Uiso 1 1 calc R . .
H14F H 1.1412 0.1564 0.1263 0.064 Uiso 1 1 calc R . .
C1C C 0.9146(2) 0.0611(3) 0.3867(2) 0.0158(14) Uani 1 1 d . . .
C2C C 0.8861(2) 0.0370(4) 0.4250(2) 0.0188(14) Uani 1 1 d . . .
C3C C 0.9030(2) -0.0332(4) 0.4521(2) 0.0206(15) Uani 1 1 d . . .
H3CA H 0.8841 -0.0495 0.4781 0.025 Uiso 1 1 calc R . .
C4C C 0.9451(2) -0.0816(4) 0.4443(2) 0.0230(15) Uani 1 1 d . A .
C5C C 0.9718(2) -0.0554(4) 0.4062(2) 0.0247(15) Uani 1 1 d . . .
H5CA H 1.0012 -0.0859 0.3992 0.030 Uiso 1 1 calc R . .
C6C C 0.9568(2) 0.0142(4) 0.3779(2) 0.0218(15) Uani 1 1 d . . .
C7C C 0.8398(2) 0.0880(4) 0.4372(2) 0.0234(15) Uani 1 1 d . . .
C8C C 0.8006(2) 0.0827(4) 0.3960(2) 0.0277(16) Uani 1 1 d . . .
H8CA H 0.8144 0.1057 0.3671 0.042 Uiso 1 1 calc R . .
H8CB H 0.7714 0.1166 0.4036 0.042 Uiso 1 1 calc R . .
H8CC H 0.7908 0.0225 0.3908 0.042 Uiso 1 1 calc R . .
C9C C 0.8164(2) 0.0515(4) 0.4814(2) 0.0376(18) Uani 1 1 d . . .
H9CA H 0.8076 -0.0091 0.4759 0.056 Uiso 1 1 calc R . .
H9CB H 0.7864 0.0843 0.4876 0.056 Uiso 1 1 calc R . .
H9CC H 0.8405 0.0558 0.5091 0.056 Uiso 1 1 calc R . .
C10C C 0.8531(2) 0.1826(4) 0.4471(2) 0.0326(17) Uani 1 1 d . . .
H10J H 0.8681 0.2073 0.4193 0.049 Uiso 1 1 calc R . .
H10K H 0.8770 0.1862 0.4749 0.049 Uiso 1 1 calc R . .
H10L H 0.8229 0.2147 0.4535 0.049 Uiso 1 1 calc R . .
C11C C 0.9637(2) -0.1553(4) 0.4767(2) 0.0259(15) Uani 1 1 d . . .
C12C C 1.0140(4) -0.1330(6) 0.4981(4) 0.038(3) Uani 0.67 1 d P A 1
H12J H 1.0109 -0.0896 0.5231 0.056 Uiso 0.67 1 calc PR A 1
H12K H 1.0344 -0.1100 0.4733 0.056 Uiso 0.67 1 calc PR A 1
H12L H 1.0299 -0.1848 0.5121 0.056 Uiso 0.67 1 calc PR A 1
C13C C 0.9285(4) -0.1741(7) 0.5165(4) 0.043(3) Uani 0.67 1 d P A 1
H13G H 0.9029 -0.1291 0.5167 0.065 Uiso 0.67 1 calc PR A 1
H13H H 0.9477 -0.1750 0.5473 0.065 Uiso 0.67 1 calc PR A 1
H13I H 0.9124 -0.2301 0.5107 0.065 Uiso 0.67 1 calc PR A 1
C14C C 0.9654(4) -0.2381(6) 0.4469(4) 0.045(3) Uani 0.67 1 d P A 1
H14G H 0.9314 -0.2605 0.4408 0.067 Uiso 0.67 1 calc PR A 1
H14H H 0.9859 -0.2812 0.4645 0.067 Uiso 0.67 1 calc PR A 1
H14I H 0.9799 -0.2255 0.4165 0.067 Uiso 0.67 1 calc PR A 1
C15C C 0.9807(8) -0.1195(13) 0.5268(7) 0.041 Uiso 0.33 1 d P A 2
H15A H 0.9526 -0.0901 0.5405 0.062 Uiso 0.33 1 calc PR A 2
H15B H 1.0081 -0.0786 0.5238 0.062 Uiso 0.33 1 calc PR A 2
H15C H 0.9920 -0.1671 0.5476 0.062 Uiso 0.33 1 calc PR A 2
C16C C 0.9236(8) -0.2190(13) 0.4832(8) 0.041 Uiso 0.33 1 d P A 2
H16A H 0.8945 -0.1898 0.4949 0.062 Uiso 0.33 1 calc PR A 2
H16B H 0.9357 -0.2627 0.5063 0.062 Uiso 0.33 1 calc PR A 2
H16C H 0.9143 -0.2468 0.4526 0.062 Uiso 0.33 1 calc PR A 2
C17C C 1.0119(7) -0.2019(13) 0.4574(7) 0.041 Uiso 0.33 1 d P A 2
H17A H 1.0034 -0.2260 0.4257 0.062 Uiso 0.33 1 calc PR A 2
H17B H 1.0227 -0.2482 0.4794 0.062 Uiso 0.33 1 calc PR A 2
H17C H 1.0389 -0.1598 0.4555 0.062 Uiso 0.33 1 calc PR A 2
U2 U 0.085384(8) 0.725878(14) 0.186162(8) 0.01889(7) Uani 1 1 d . . .
Si2 Si 0.15196(6) 0.92461(11) 0.15926(7) 0.0287(5) Uani 1 1 d . . .
O4 O 0.12675(13) 0.6547(2) 0.13562(14) 0.0227(10) Uani 1 1 d . . .
O5 O 0.11967(14) 0.7439(2) 0.25812(14) 0.0231(10) Uani 1 1 d . . .
O6 O 0.02076(13) 0.8051(2) 0.15905(14) 0.0224(10) Uani 1 1 d . . .
N5 N 0.03008(16) 0.5884(3) 0.14658(17) 0.0188(12) Uani 1 1 d . . .
N6 N 0.09186(16) 0.5738(3) 0.23451(16) 0.0180(12) Uani 1 1 d . . .
N7 N 0.00217(16) 0.6786(3) 0.23113(17) 0.0184(12) Uani 1 1 d . . .
N8 N 0.12608(16) 0.8271(3) 0.16902(17) 0.0203(12) Uani 1 1 d . . .
C13 C 0.0429(2) 0.5022(3) 0.1667(2) 0.0229(15) Uani 1 1 d . . .
H13J H 0.0469 0.4613 0.1402 0.027 Uiso 1 1 calc R . .
H13K H 0.0149 0.4816 0.1850 0.027 Uiso 1 1 calc R . .
C14 C 0.0902(2) 0.5025(4) 0.1990(2) 0.0226(15) Uani 1 1 d . . .
H14J H 0.0930 0.4468 0.2161 0.027 Uiso 1 1 calc R . .
H14K H 0.1192 0.5076 0.1791 0.027 Uiso 1 1 calc R . .
C15 C 0.0531(2) 0.5612(4) 0.2702(2) 0.0208(14) Uani 1 1 d . . .
H15D H 0.0698 0.5447 0.3013 0.025 Uiso 1 1 calc R . .
H15E H 0.0307 0.5135 0.2595 0.025 Uiso 1 1 calc R . .
C16 C 0.0222(2) 0.6415(4) 0.2768(2) 0.0233(15) Uani 1 1 d . . .
H16D H -0.0058 0.6273 0.2966 0.028 Uiso 1 1 calc R . .
H16E H 0.0432 0.6852 0.2942 0.028 Uiso 1 1 calc R . .
C17 C -0.0330(2) 0.6190(4) 0.2052(2) 0.0201(15) Uani 1 1 d . . .
H17D H -0.0674 0.6407 0.2076 0.024 Uiso 1 1 calc R . .
H17E H -0.0308 0.5619 0.2208 0.024 Uiso 1 1 calc R . .
C18 C -0.0229(2) 0.6090(4) 0.1535(2) 0.0214(15) Uani 1 1 d . . .
H18A H -0.0443 0.5625 0.1394 0.026 Uiso 1 1 calc R . .
H18B H -0.0320 0.6631 0.1364 0.026 Uiso 1 1 calc R . .
C19 C 0.0369(2) 0.5891(4) 0.0949(2) 0.0203(15) Uani 1 1 d . . .
H19A H 0.0314 0.6486 0.0830 0.024 Uiso 1 1 calc R . .
H19B H 0.0108 0.5524 0.0789 0.024 Uiso 1 1 calc R . .
C20 C 0.1432(2) 0.5716(4) 0.2585(2) 0.0237(15) Uani 1 1 d . . .
H20A H 0.1672 0.5926 0.2358 0.028 Uiso 1 1 calc R . .
H20B H 0.1519 0.5111 0.2663 0.028 Uiso 1 1 calc R . .
C21 C -0.0245(2) 0.7615(3) 0.2411(2) 0.0190(14) Uani 1 1 d . . .
H21A H -0.0475 0.7513 0.2667 0.023 Uiso 1 1 calc R . .
H21B H 0.0004 0.8048 0.2529 0.023 Uiso 1 1 calc R . .
C22 C 0.1480(3) 0.9492(4) 0.0944(2) 0.045(2) Uani 1 1 d . . .
H22A H 0.1665 0.9055 0.0775 0.068 Uiso 1 1 calc R . .
H22B H 0.1625 1.0060 0.0891 0.068 Uiso 1 1 calc R . .
H22C H 0.1130 0.9489 0.0823 0.068 Uiso 1 1 calc R . .
C23 C 0.2188(2) 0.9276(4) 0.1805(3) 0.047(2) Uani 1 1 d . . .
H23A H 0.2373 0.8844 0.1632 0.070 Uiso 1 1 calc R . .
H23B H 0.2220 0.9150 0.2147 0.070 Uiso 1 1 calc R . .
H23C H 0.2324 0.9849 0.1747 0.070 Uiso 1 1 calc R . .
C24 C 0.1171(2) 1.0068(4) 0.1922(2) 0.0358(18) Uani 1 1 d . . .
H24A H 0.1195 0.9931 0.2263 0.054 Uiso 1 1 calc R . .
H24B H 0.0820 1.0067 0.1804 0.054 Uiso 1 1 calc R . .
H24C H 0.1315 1.0638 0.1872 0.054 Uiso 1 1 calc R . .
C1D C 0.1307(2) 0.5995(3) 0.0994(2) 0.0195(14) Uani 1 1 d . . .
C2D C 0.1772(2) 0.5808(4) 0.0805(2) 0.0213(15) Uani 1 1 d . . .
C3D C 0.1772(2) 0.5183(4) 0.0450(2) 0.0229(15) Uani 1 1 d . . .
H3DA H 0.2081 0.5051 0.0319 0.027 Uiso 1 1 calc R . .
C4D C 0.1352(2) 0.4739(4) 0.0274(2) 0.0211(15) Uani 1 1 d . . .
C5D C 0.0899(2) 0.4960(4) 0.0456(2) 0.0199(14) Uani 1 1 d . . .
H5DA H 0.0603 0.4672 0.0340 0.024 Uiso 1 1 calc R . .
C6D C 0.0869(2) 0.5588(4) 0.0802(2) 0.0206(15) Uani 1 1 d . . .
C7D C 0.2242(2) 0.6292(4) 0.0977(2) 0.0237(15) Uani 1 1 d . . .
C8D C 0.2690(2) 0.6059(4) 0.0687(2) 0.0376(18) Uani 1 1 d . . .
H8DA H 0.2759 0.5441 0.0718 0.056 Uiso 1 1 calc R . .
H8DB H 0.2984 0.6386 0.0808 0.056 Uiso 1 1 calc R . .
H8DC H 0.2613 0.6202 0.0351 0.056 Uiso 1 1 calc R . .
C9D C 0.2376(2) 0.6097(4) 0.1504(2) 0.0324(17) Uani 1 1 d . . .
H9DA H 0.2428 0.5477 0.1546 0.049 Uiso 1 1 calc R . .
H9DB H 0.2103 0.6285 0.1695 0.049 Uiso 1 1 calc R . .
H9DC H 0.2682 0.6405 0.1608 0.049 Uiso 1 1 calc R . .
C10D C 0.2160(2) 0.7267(4) 0.0910(2) 0.0296(16) Uani 1 1 d . . .
H10M H 0.1877 0.7450 0.1089 0.044 Uiso 1 1 calc R . .
H10N H 0.2090 0.7393 0.0571 0.044 Uiso 1 1 calc R . .
H10O H 0.2461 0.7577 0.1028 0.044 Uiso 1 1 calc R . .
C11D C 0.1397(2) 0.4057(4) -0.0115(2) 0.0230(15) Uani 1 1 d . . .
C12D C 0.0915(2) 0.3566(4) -0.0225(2) 0.0349(17) Uani 1 1 d . . .
H12M H 0.0817 0.3276 0.0065 0.052 Uiso 1 1 calc R . .
H12N H 0.0965 0.3137 -0.0473 0.052 Uiso 1 1 calc R . .
H12O H 0.0652 0.3969 -0.0337 0.052 Uiso 1 1 calc R . .
C13D C 0.1801(2) 0.3399(4) 0.0042(2) 0.0325(17) Uani 1 1 d . . .
H13L H 0.1710 0.3111 0.0335 0.049 Uiso 1 1 calc R . .
H13M H 0.2121 0.3695 0.0102 0.049 Uiso 1 1 calc R . .
H13N H 0.1832 0.2970 -0.0210 0.049 Uiso 1 1 calc R . .
C14D C 0.1543(3) 0.4506(4) -0.0574(2) 0.0408(19) Uani 1 1 d . . .
H14L H 0.1285 0.4926 -0.0676 0.061 Uiso 1 1 calc R . .
H14M H 0.1573 0.4076 -0.0826 0.061 Uiso 1 1 calc R . .
H14N H 0.1863 0.4801 -0.0513 0.061 Uiso 1 1 calc R . .
C1E C 0.1384(2) 0.7127(4) 0.3000(2) 0.0209(14) Uani 1 1 d . . .
C2E C 0.1468(2) 0.7653(4) 0.3410(2) 0.0252(15) Uani 1 1 d . . .
C3E C 0.1621(2) 0.7249(4) 0.3836(2) 0.0283(16) Uani 1 1 d . . .
H3EA H 0.1673 0.7596 0.4113 0.034 Uiso 1 1 calc R . .
C4E C 0.1705(2) 0.6357(4) 0.3882(2) 0.0270(16) Uani 1 1 d . . .
C5E C 0.1650(2) 0.5878(4) 0.3464(2) 0.0235(15) Uani 1 1 d . . .
H5EA H 0.1723 0.5279 0.3475 0.028 Uiso 1 1 calc R . .
C6E C 0.1495(2) 0.6243(4) 0.3034(2) 0.0219(15) Uani 1 1 d . . .
C7E C 0.1416(2) 0.8632(4) 0.3379(2) 0.0338(17) Uani 1 1 d . . .
C8E C 0.1784(2) 0.8969(4) 0.3035(3) 0.0398(19) Uani 1 1 d . . .
H8EA H 0.1754 0.9597 0.3011 0.060 Uiso 1 1 calc R . .
H8EB H 0.1711 0.8712 0.2719 0.060 Uiso 1 1 calc R . .
H8EC H 0.2124 0.8816 0.3152 0.060 Uiso 1 1 calc R . .
C9E C 0.0886(2) 0.8873(4) 0.3195(3) 0.0422(19) Uani 1 1 d . . .
H9EA H 0.0856 0.9501 0.3176 0.063 Uiso 1 1 calc R . .
H9EB H 0.0647 0.8648 0.3414 0.063 Uiso 1 1 calc R . .
H9EC H 0.0815 0.8624 0.2878 0.063 Uiso 1 1 calc R . .
C10E C 0.1515(3) 0.9060(4) 0.3866(3) 0.057(2) Uani 1 1 d . . .
H10P H 0.1478 0.9686 0.3832 0.086 Uiso 1 1 calc R . .
H10Q H 0.1854 0.8925 0.3992 0.086 Uiso 1 1 calc R . .
H10R H 0.1275 0.8845 0.4087 0.086 Uiso 1 1 calc R . .
C11E C 0.1833(2) 0.5967(4) 0.4377(2) 0.0330(17) Uani 1 1 d . . .
C12E C 0.1924(3) 0.5010(4) 0.4356(3) 0.051(2) Uani 1 1 d . . .
H12P H 0.2212 0.4897 0.4168 0.077 Uiso 1 1 calc R . .
H12Q H 0.1628 0.4725 0.4207 0.077 Uiso 1 1 calc R . .
H12R H 0.1991 0.4787 0.4680 0.077 Uiso 1 1 calc R . .
C13E C 0.1375(3) 0.6104(5) 0.4679(3) 0.064(2) Uani 1 1 d . . .
H13O H 0.1445 0.5862 0.4999 0.097 Uiso 1 1 calc R . .
H13P H 0.1083 0.5816 0.4524 0.097 Uiso 1 1 calc R . .
H13Q H 0.1307 0.6722 0.4706 0.097 Uiso 1 1 calc R . .
C14E C 0.2287(3) 0.6414(5) 0.4628(3) 0.064(2) Uani 1 1 d . . .
H14O H 0.2579 0.6332 0.4440 0.095 Uiso 1 1 calc R . .
H14P H 0.2353 0.6164 0.4946 0.095 Uiso 1 1 calc R . .
H14Q H 0.2219 0.7031 0.4657 0.095 Uiso 1 1 calc R . .
C1F C -0.0281(2) 0.8211(3) 0.1587(2) 0.0193(14) Uani 1 1 d . . .
C2F C -0.0557(2) 0.8574(4) 0.1192(2) 0.0199(14) Uani 1 1 d . . .
C3F C -0.1072(2) 0.8617(4) 0.1207(2) 0.0236(15) Uani 1 1 d . . .
H3FA H -0.1255 0.8860 0.0940 0.028 Uiso 1 1 calc R . .
C4F C -0.1340(2) 0.8329(4) 0.1586(2) 0.0188(14) Uani 1 1 d . . .
C5F C -0.1057(2) 0.8027(3) 0.1980(2) 0.0195(14) Uani 1 1 d . . .
H5FA H -0.1221 0.7849 0.2254 0.023 Uiso 1 1 calc R . .
C6F C -0.0535(2) 0.7974(3) 0.1988(2) 0.0192(14) Uani 1 1 d . . .
C7F C -0.0296(2) 0.8941(4) 0.0762(2) 0.0253(15) Uani 1 1 d . . .
C8F C 0.0031(2) 0.9713(4) 0.0938(2) 0.0358(18) Uani 1 1 d . . .
H8FA H 0.0201 0.9955 0.0670 0.054 Uiso 1 1 calc R . .
H8FB H 0.0280 0.9518 0.1185 0.054 Uiso 1 1 calc R . .
H8FC H -0.0180 1.0155 0.1071 0.054 Uiso 1 1 calc R . .
C9F C 0.0040(2) 0.8276(4) 0.0539(2) 0.0317(17) Uani 1 1 d . . .
H9FA H -0.0162 0.7783 0.0425 0.047 Uiso 1 1 calc R . .
H9FB H 0.0297 0.8082 0.0778 0.047 Uiso 1 1 calc R . .
H9FC H 0.0199 0.8538 0.0270 0.047 Uiso 1 1 calc R . .
C10F C -0.0666(2) 0.9267(4) 0.0364(2) 0.0398(19) Uani 1 1 d . . .
H10S H -0.0878 0.8790 0.0246 0.060 Uiso 1 1 calc R . .
H10T H -0.0482 0.9499 0.0102 0.060 Uiso 1 1 calc R . .
H10U H -0.0875 0.9721 0.0490 0.060 Uiso 1 1 calc R . .
C11F C -0.1912(2) 0.8329(4) 0.1553(2) 0.0222(15) Uani 1 1 d . . .
C12F C -0.2135(2) 0.7882(5) 0.1972(3) 0.053(2) Uani 1 1 d . . .
H12S H -0.2017 0.7285 0.1991 0.079 Uiso 1 1 calc R . .
H12T H -0.2499 0.7889 0.1926 0.079 Uiso 1 1 calc R . .
H12U H -0.2031 0.8185 0.2268 0.079 Uiso 1 1 calc R . .
C13F C -0.2102(3) 0.7894(5) 0.1101(3) 0.062(2) Uani 1 1 d . . .
H13R H -0.1979 0.7300 0.1099 0.093 Uiso 1 1 calc R . .
H13S H -0.1984 0.8206 0.0827 0.093 Uiso 1 1 calc R . .
H13T H -0.2468 0.7891 0.1083 0.093 Uiso 1 1 calc R . .
C14F C -0.2112(2) 0.9254(4) 0.1545(3) 0.050(2) Uani 1 1 d . . .
H14R H -0.2477 0.9244 0.1524 0.075 Uiso 1 1 calc R . .
H14S H -0.1993 0.9559 0.1268 0.075 Uiso 1 1 calc R . .
H14T H -0.1992 0.9551 0.1838 0.075 Uiso 1 1 calc R . .
C1H C 0.4607(3) 0.1431(6) 0.5512(3) 0.073(3) Uani 1 1 d . . .
H1HA H 0.4716 0.0992 0.5291 0.109 Uiso 1 1 calc R . .
H1HB H 0.4530 0.1158 0.5813 0.109 Uiso 1 1 calc R . .
H1HC H 0.4874 0.1856 0.5573 0.109 Uiso 1 1 calc R . .
C2H C 0.4139(3) 0.1883(5) 0.5292(3) 0.075(3) Uani 1 1 d . . .
H2HA H 0.4221 0.2137 0.4983 0.090 Uiso 1 1 calc R . .
H2HB H 0.3879 0.1441 0.5222 0.090 Uiso 1 1 calc R . .
C3H C 0.3933(3) 0.2541(6) 0.5570(3) 0.060(2) Uani 1 1 d . . .
H3HA H 0.4202 0.2961 0.5655 0.073 Uiso 1 1 calc R . .
H3HB H 0.3837 0.2276 0.5871 0.073 Uiso 1 1 calc R . .
C4H C 0.3497(3) 0.3029(5) 0.5364(3) 0.066(3) Uani 1 1 d . . .
H4HA H 0.3602 0.3312 0.5071 0.079 Uiso 1 1 calc R . .
H4HB H 0.3238 0.2601 0.5262 0.079 Uiso 1 1 calc R . .
C5H C 0.3256(3) 0.3682(6) 0.5641(3) 0.071(3) Uani 1 1 d . . .
H5HA H 0.3514 0.4094 0.5763 0.085 Uiso 1 1 calc R . .
H5HB H 0.3123 0.3397 0.5922 0.085 Uiso 1 1 calc R . .
C6H C 0.2850(3) 0.4173(5) 0.5398(3) 0.069(3) Uani 1 1 d . . .
H6HD H 0.2719 0.4590 0.5620 0.103 Uiso 1 1 calc R . .
H6HA H 0.2583 0.3779 0.5285 0.103 Uiso 1 1 calc R . .
H6HB H 0.2976 0.4479 0.5125 0.103 Uiso 1 1 calc R . .

loop_
_atom_site_aniso_label
_atom_site_aniso_U_11
_atom_site_aniso_U_22
_atom_site_aniso_U_33
_atom_site_aniso_U_23
_atom_site_aniso_U_13
_atom_site_aniso_U_12
U1 0.01240(12) 0.02029(13) 0.02158(14) 0.00422(11) 0.00295(10) 0.00108(10)
Si1 0.0269(10) 0.0273(10) 0.0305(12) 0.0004(9) 0.0026(9) 0.0017(8)
O1 0.018(2) 0.022(2) 0.016(2) 0.0025(19) -0.0020(19) -0.0011(18)
O2 0.011(2) 0.034(2) 0.021(2) 0.0007(19) 0.0058(19) -0.0040(18)
O3 0.014(2) 0.025(2) 0.023(2) 0.002(2) 0.0059(19) 0.0018(18)
N1 0.018(3) 0.021(3) 0.014(3) 0.007(2) 0.005(2) 0.005(2)
N2 0.018(3) 0.021(3) 0.022(3) 0.005(2) 0.000(2) 0.007(2)
N3 0.013(3) 0.027(3) 0.021(3) 0.003(2) 0.003(2) -0.001(2)
N4 0.009(3) 0.023(3) 0.030(3) 0.004(2) -0.001(2) 0.000(2)
C1 0.021(4) 0.026(4) 0.022(4) -0.002(3) -0.002(3) 0.001(3)
C2 0.025(4) 0.024(4) 0.027(4) -0.001(3) 0.002(3) 0.000(3)
C3 0.019(3) 0.029(4) 0.028(4) 0.000(3) 0.006(3) 0.003(3)
C4 0.017(3) 0.020(3) 0.032(4) 0.004(3) 0.005(3) 0.006(3)
C5 0.027(4) 0.021(3) 0.025(4) 0.004(3) 0.006(3) 0.003(3)
C6 0.024(4) 0.017(3) 0.029(4) -0.001(3) -0.002(3) 0.002(3)
C7 0.015(3) 0.023(3) 0.026(4) -0.002(3) 0.010(3) 0.001(3)
C8 0.016(3) 0.027(4) 0.018(4) 0.004(3) 0.006(3) -0.001(3)
C9 0.015(3) 0.035(4) 0.027(4) 0.011(3) 0.006(3) 0.012(3)
C10 0.031(4) 0.039(4) 0.032(4) 0.005(3) 0.005(3) 0.005(3)
C11 0.035(4) 0.032(4) 0.057(5) 0.005(4) 0.009(4) -0.002(3)
C12 0.035(4) 0.050(5) 0.039(5) 0.006(4) 0.005(4) 0.003(4)
C1A 0.015(3) 0.022(4) 0.016(3) 0.001(3) 0.002(3) 0.004(3)
C2A 0.015(3) 0.023(3) 0.016(4) 0.001(3) 0.008(3) 0.003(3)
C3A 0.022(4) 0.027(4) 0.021(4) 0.005(3) 0.006(3) 0.006(3)
C4A 0.017(3) 0.020(4) 0.029(4) -0.005(3) -0.003(3) 0.001(3)
C5A 0.020(4) 0.022(4) 0.028(4) -0.002(3) 0.005(3) -0.005(3)
C6A 0.016(3) 0.023(4) 0.024(4) 0.002(3) 0.003(3) 0.003(3)
C7A 0.013(3) 0.022(3) 0.021(4) 0.002(3) 0.002(3) -0.001(3)
C8A 0.032(4) 0.022(4) 0.038(5) 0.000(3) -0.003(3) 0.001(3)
C9A 0.023(4) 0.023(4) 0.040(4) 0.006(3) 0.006(3) -0.003(3)
C10A 0.023(4) 0.024(4) 0.031(4) 0.001(3) 0.000(3) 0.000(3)
C11A 0.024(4) 0.023(4) 0.041(5) -0.004(3) -0.012(3) -0.001(3)
C12A 0.051(5) 0.063(5) 0.027(4) -0.001(4) -0.015(4) 0.001(4)
C13A 0.025(4) 0.052(5) 0.051(5) 0.001(4) -0.011(4) -0.001(4)
C14A 0.055(5) 0.045(5) 0.093(7) 0.012(5) -0.052(5) -0.017(4)
C1B 0.020(4) 0.023(4) 0.024(4) 0.004(3) 0.005(3) 0.005(3)
C2B 0.012(3) 0.020(3) 0.033(4) 0.005(3) 0.002(3) 0.001(3)
C3B 0.012(3) 0.018(3) 0.049(5) 0.007(3) 0.002(3) 0.001(3)
C4B 0.020(4) 0.015(3) 0.043(5) 0.004(3) 0.014(3) 0.004(3)
C5B 0.024(4) 0.022(3) 0.029(4) 0.007(3) 0.008(3) 0.004(3)
C6B 0.014(3) 0.023(3) 0.028(4) 0.006(3) 0.005(3) 0.001(3)
C7B 0.015(3) 0.026(4) 0.040(4) 0.005(3) -0.005(3) -0.001(3)
C8B 0.025(4) 0.045(4) 0.033(4) -0.005(3) -0.001(3) -0.002(3)
C9B 0.015(3) 0.030(4) 0.050(5) -0.007(3) -0.003(3) 0.001(3)
C10B 0.036(4) 0.044(4) 0.042(5) 0.013(4) -0.015(4) -0.012(3)
C11B 0.024(4) 0.024(4) 0.048(5) 0.008(3) 0.021(3) -0.001(3)
C12B 0.022(4) 0.029(4) 0.051(5) 0.003(3) 0.017(3) -0.002(3)
C13B 0.028(4) 0.040(4) 0.068(5) 0.011(4) 0.023(4) 0.011(3)
C14B 0.044(4) 0.029(4) 0.058(5) -0.009(4) 0.029(4) -0.008(3)
C1C 0.009(3) 0.016(3) 0.022(4) 0.000(3) -0.004(3) -0.004(3)
C2C 0.017(3) 0.021(3) 0.018(4) 0.002(3) -0.003(3) -0.002(3)
C3C 0.020(3) 0.025(4) 0.017(4) 0.002(3) 0.003(3) -0.009(3)
C4C 0.022(4) 0.021(3) 0.026(4) 0.002(3) -0.004(3) -0.002(3)
C5C 0.018(3) 0.029(4) 0.027(4) 0.001(3) 0.003(3) 0.008(3)
C6C 0.014(3) 0.028(4) 0.023(4) 0.008(3) 0.004(3) -0.002(3)
C7C 0.020(4) 0.033(4) 0.017(4) 0.003(3) 0.005(3) -0.001(3)
C8C 0.018(3) 0.035(4) 0.030(4) -0.002(3) 0.001(3) 0.003(3)
C9C 0.028(4) 0.052(5) 0.035(5) 0.007(4) 0.016(3) 0.004(3)
C10C 0.026(4) 0.030(4) 0.042(5) -0.012(3) 0.007(3) 0.001(3)
C11C 0.025(4) 0.025(4) 0.027(4) 0.005(3) -0.005(3) 0.001(3)
C12C 0.044(7) 0.026(6) 0.040(7) 0.013(5) -0.017(6) -0.003(5)
C13C 0.051(7) 0.048(7) 0.032(7) 0.020(6) 0.008(6) 0.017(6)
C14C 0.050(7) 0.034(6) 0.048(7) 0.012(5) -0.022(6) 0.002(5)
U2 0.01691(13) 0.01731(13) 0.02272(15) -0.00204(11) 0.00327(11) -0.00089(10)
Si2 0.0232(10) 0.0252(10) 0.0389(12) -0.0027(9) 0.0100(9) -0.0026(8)
O4 0.016(2) 0.027(2) 0.025(3) -0.008(2) 0.0035(19) -0.0035(19)
O5 0.026(2) 0.021(2) 0.022(3) -0.0016(19) -0.005(2) 0.0005(19)
O6 0.016(2) 0.023(2) 0.028(3) 0.0065(19) 0.0001(19) 0.0022(18)
N5 0.018(3) 0.018(3) 0.021(3) -0.003(2) 0.006(2) 0.003(2)
N6 0.010(3) 0.023(3) 0.020(3) -0.004(2) -0.003(2) -0.003(2)
N7 0.017(3) 0.014(3) 0.025(3) -0.001(2) 0.003(2) 0.000(2)
N8 0.016(3) 0.019(3) 0.026(3) -0.003(2) 0.001(2) 0.001(2)
C13 0.025(4) 0.019(3) 0.024(4) -0.005(3) 0.000(3) 0.000(3)
C14 0.022(4) 0.020(3) 0.026(4) -0.001(3) 0.005(3) 0.005(3)
C15 0.018(3) 0.026(4) 0.019(4) 0.002(3) 0.005(3) -0.001(3)
C16 0.025(4) 0.020(3) 0.025(4) 0.002(3) 0.005(3) 0.001(3)
C17 0.012(3) 0.019(3) 0.030(4) 0.001(3) 0.004(3) 0.002(3)
C18 0.016(3) 0.023(3) 0.025(4) -0.001(3) 0.002(3) 0.000(3)
C19 0.015(3) 0.024(3) 0.023(4) -0.005(3) 0.007(3) -0.003(3)
C20 0.017(3) 0.025(4) 0.028(4) 0.000(3) -0.004(3) 0.008(3)
C21 0.020(3) 0.015(3) 0.023(4) 0.001(3) 0.005(3) 0.001(3)
C22 0.044(5) 0.036(4) 0.058(5) 0.002(4) 0.023(4) -0.002(4)
C23 0.025(4) 0.051(5) 0.065(6) -0.015(4) 0.012(4) -0.010(4)
C24 0.032(4) 0.026(4) 0.051(5) -0.005(3) 0.011(4) -0.002(3)
C1D 0.025(4) 0.015(3) 0.019(4) -0.002(3) 0.005(3) 0.000(3)
C2D 0.018(3) 0.022(3) 0.025(4) -0.001(3) 0.003(3) -0.003(3)
C3D 0.017(4) 0.027(3) 0.025(4) -0.006(3) 0.005(3) 0.005(3)
C4D 0.018(3) 0.026(4) 0.019(4) -0.004(3) 0.000(3) 0.003(3)
C5D 0.016(3) 0.026(4) 0.018(4) -0.005(3) -0.001(3) -0.005(3)
C6D 0.015(3) 0.023(3) 0.023(4) 0.000(3) 0.002(3) 0.001(3)
C7D 0.017(3) 0.027(4) 0.028(4) -0.007(3) 0.005(3) -0.001(3)
C8D 0.023(4) 0.040(4) 0.050(5) -0.018(4) 0.007(4) -0.005(3)
C9D 0.024(4) 0.031(4) 0.041(5) 0.003(3) -0.003(3) -0.004(3)
C10D 0.018(3) 0.038(4) 0.034(4) -0.007(3) 0.008(3) -0.006(3)
C11D 0.019(3) 0.029(4) 0.021(4) -0.006(3) 0.005(3) -0.002(3)
C12D 0.030(4) 0.038(4) 0.036(4) -0.019(3) 0.000(3) 0.003(3)
C13D 0.025(4) 0.036(4) 0.037(4) -0.009(3) 0.006(3) 0.002(3)
C14D 0.062(5) 0.032(4) 0.030(4) -0.010(3) 0.012(4) -0.001(4)
C1E 0.014(3) 0.025(4) 0.025(4) 0.004(3) 0.004(3) 0.002(3)
C2E 0.015(3) 0.037(4) 0.024(4) -0.004(3) 0.003(3) 0.006(3)
C3E 0.023(4) 0.034(4) 0.028(4) -0.006(3) 0.000(3) 0.003(3)
C4E 0.023(4) 0.035(4) 0.023(4) 0.002(3) -0.002(3) 0.003(3)
C5E 0.024(4) 0.025(4) 0.022(4) 0.000(3) 0.001(3) 0.004(3)
C6E 0.018(3) 0.026(4) 0.022(4) -0.002(3) 0.000(3) 0.000(3)
C7E 0.031(4) 0.031(4) 0.038(5) -0.009(3) -0.006(4) 0.008(3)
C8E 0.033(4) 0.029(4) 0.056(5) 0.001(4) -0.009(4) 0.004(3)
C9E 0.040(4) 0.033(4) 0.053(5) -0.010(4) -0.001(4) 0.012(3)
C10E 0.081(6) 0.036(4) 0.051(5) -0.022(4) -0.025(5) 0.015(4)
C11E 0.034(4) 0.040(4) 0.025(4) 0.000(3) -0.003(3) -0.006(3)
C12E 0.065(6) 0.051(5) 0.036(5) 0.008(4) -0.005(4) 0.007(4)
C13E 0.078(6) 0.078(6) 0.040(5) 0.006(5) 0.021(5) 0.010(5)
C14E 0.071(6) 0.069(6) 0.047(5) 0.016(5) -0.027(5) -0.013(5)
C1F 0.015(3) 0.014(3) 0.029(4) -0.001(3) 0.002(3) -0.002(3)
C2F 0.019(4) 0.019(3) 0.022(4) -0.004(3) 0.007(3) -0.003(3)
C3F 0.025(4) 0.021(3) 0.024(4) -0.003(3) 0.000(3) 0.002(3)
C4F 0.016(3) 0.018(3) 0.023(4) -0.001(3) 0.005(3) 0.001(3)
C5F 0.026(4) 0.013(3) 0.021(4) -0.007(3) 0.014(3) -0.001(3)
C6F 0.014(3) 0.018(3) 0.027(4) -0.008(3) 0.004(3) 0.000(3)
C7F 0.028(4) 0.025(4) 0.023(4) 0.006(3) 0.000(3) -0.001(3)
C8F 0.039(4) 0.033(4) 0.037(5) 0.005(3) 0.019(4) -0.002(3)
C9F 0.031(4) 0.029(4) 0.036(4) 0.002(3) 0.009(3) -0.001(3)
C10F 0.028(4) 0.056(5) 0.037(5) 0.018(4) 0.015(4) 0.006(4)
C11F 0.022(4) 0.020(3) 0.024(4) -0.003(3) 0.002(3) -0.003(3)
C12F 0.032(4) 0.061(5) 0.066(6) 0.013(5) 0.010(4) 0.008(4)
C13F 0.031(4) 0.086(6) 0.070(6) -0.032(5) 0.008(4) -0.004(4)
C14F 0.027(4) 0.047(5) 0.075(6) -0.003(4) 0.001(4) -0.001(4)
C1H 0.050(5) 0.090(7) 0.078(7) -0.031(6) 0.013(5) 0.002(5)
C2H 0.081(7) 0.048(5) 0.095(8) -0.005(5) 0.010(6) 0.005(5)
C3H 0.046(5) 0.092(7) 0.044(5) -0.017(5) 0.002(4) -0.003(5)
C4H 0.101(7) 0.043(5) 0.051(6) -0.008(4) -0.020(5) 0.010(5)
C5H 0.062(6) 0.081(7) 0.069(7) 0.003(5) -0.007(5) 0.011(5)
C6H 0.079(6) 0.065(6) 0.060(6) 0.000(5) -0.011(5) 0.011(5)

loop_
_atom_type_symbol
_atom_type_description
_atom_type_scat_dispersion_real
_atom_type_scat_dispersion_imag
_atom_type_scat_source
C C 0.0033 0.0016 'International Tables Vol C Tables 4.2.6.8 and 6.1.1.4'
H H 0.0000 0.0000 'International Tables Vol C Tables 4.2.6.8 and 6.1.1.4'
N N 0.0061 0.0033 'International Tables Vol C Tables 4.2.6.8 and 6.1.1.4'
O O 0.0106 0.0060 'International Tables Vol C Tables 4.2.6.8 and 6.1.1.4'
Si Si 0.0817 0.0704 'International Tables Vol C Tables 4.2.6.8 and 6.1.1.4'
U U -9.6767 9.6646 'International Tables Vol C Tables 4.2.6.8 and 6.1.1.4'

loop_
_geom_angle_atom_site_label_1
_geom_angle_atom_site_label_2
_geom_angle_atom_site_label_3
_geom_angle
N4 U1 O1 87.22(16)
N4 U1 O2 86.02(16)
O1 U1 O2 118.09(13)
N4 U1 O3 86.99(16)
O1 U1 O3 116.41(13)
O2 U1 O3 124.53(13)
N4 U1 N3 141.17(16)
O1 U1 N3 130.96(14)
O2 U1 N3 81.44(13)
O3 U1 N3 70.83(13)
N4 U1 N1 143.20(15)
O1 U1 N1 69.81(13)
O2 U1 N1 129.88(13)
O3 U1 N1 78.71(13)
N3 U1 N1 64.31(13)
N4 U1 N2 142.39(16)
O1 U1 N2 80.93(13)
O2 U1 N2 68.98(14)
O3 U1 N2 130.18(13)
N3 U1 N2 64.15(13)
N1 U1 N2 63.61(13)
N4 Si1 C12 111.7(3)
N4 Si1 C11 108.7(3)
C12 Si1 C11 108.6(3)
N4 Si1 C10 110.9(3)
C12 Si1 C10 108.7(3)
C11 Si1 C10 108.1(3)
C1A O1 U1 150.1(3)
C1B O2 U1 150.6(4)
C1C O3 U1 145.6(3)
C6 N1 C1 110.6(4)
C6 N1 C7 108.4(4)
C1 N1 C7 109.9(4)
C6 N1 U1 106.0(3)
C1 N1 U1 116.7(3)
C7 N1 U1 104.8(3)
C2 N2 C3 109.9(4)
C2 N2 C8 107.9(4)
C3 N2 C8 110.5(4)
C2 N2 U1 107.3(3)
C3 N2 U1 115.4(3)
C8 N2 U1 105.5(3)
C5 N3 C9 113.2(4)
C5 N3 C4 110.4(4)
C9 N3 C4 108.2(4)
C5 N3 U1 117.2(3)
C9 N3 U1 99.2(3)
C4 N3 U1 107.9(3)
Si1 N4 U1 178.5(3)
N1 C1 C2 112.8(5)
N2 C2 C1 112.2(5)
N2 C3 C4 112.3(5)
N3 C4 C3 112.5(5)
N3 C5 C6 112.9(5)
N1 C6 C5 112.4(5)
N1 C7 C6A 115.8(5)
C6B C8 N2 115.2(5)
N3 C9 C6C 116.1(5)
O1 C1A C6A 118.6(5)
O1 C1A C2A 121.5(5)
C6A C1A C2A 119.8(5)
C3A C2A C1A 115.9(5)
C3A C2A C7A 121.7(5)
C1A C2A C7A 122.3(5)
C4A C3A C2A 125.5(6)
C3A C4A C5A 116.3(5)
C3A C4A C11A 119.4(5)
C5A C4A C11A 124.3(5)
C4A C5A C6A 122.0(5)
C5A C6A C1A 120.5(5)
C5A C6A C7 121.0(5)
C1A C6A C7 118.4(5)
C8A C7A C2A 110.2(5)
C8A C7A C10A 108.6(5)
C2A C7A C10A 113.2(5)
C8A C7A C9A 108.7(5)
C2A C7A C9A 109.1(5)
C10A C7A C9A 106.9(5)
C4A C11A C13A 110.0(5)
C4A C11A C12A 110.6(5)
C13A C11A C12A 108.6(5)
C4A C11A C14A 111.4(5)
C13A C11A C14A 109.3(6)
C12A C11A C14A 106.8(6)
O2 C1B C6B 118.3(5)
O2 C1B C2B 121.9(5)
C6B C1B C2B 119.8(5)
C3B C2B C1B 116.1(6)
C3B C2B C7B 120.9(5)
C1B C2B C7B 122.9(5)
C4B C3B C2B 125.3(6)
C3B C4B C5B 116.1(6)
C3B C4B C11B 121.5(6)
C5B C4B C11B 122.4(6)
C4B C5B C6B 122.0(6)
C5B C6B C1B 120.4(5)
C5B C6B C8 119.9(6)
C1B C6B C8 119.6(5)
C8B C7B C2B 111.0(5)
C8B C7B C9B 106.7(5)
C2B C7B C9B 112.3(5)
C8B C7B C10B 110.4(5)
C2B C7B C10B 108.7(5)
C9B C7B C10B 107.5(5)
C14B C11B C12B 108.9(5)
C14B C11B C13B 107.8(5)
C12B C11B C13B 108.9(5)
C14B C11B C4B 110.9(5)
C12B C11B C4B 109.2(5)
C13B C11B C4B 111.1(5)
O3 C1C C6C 117.9(5)
O3 C1C C2C 123.1(5)
C6C C1C C2C 119.0(5)
C3C C2C C1C 117.0(5)
C3C C2C C7C 121.6(5)
C1C C2C C7C 121.4(5)
C4C C3C C2C 125.4(6)
C5C C4C C3C 115.4(5)
C5C C4C C11C 121.1(5)
C3C C4C C11C 123.4(6)
C6C C5C C4C 121.6(5)
C1C C6C C5C 121.5(5)
C1C C6C C9 118.9(5)
C5C C6C C9 119.3(5)
C8C C7C C2C 109.6(5)
C8C C7C C10C 109.5(5)
C2C C7C C10C 110.5(5)
C8C C7C C9C 107.4(5)
C2C C7C C9C 111.7(5)
C10C C7C C9C 108.1(5)
C16C C11C C12C 139.0(10)
C16C C11C C4C 111.3(9)
C12C C11C C4C 108.7(6)
C16C C11C C13C 45.5(9)
C12C C11C C13C 109.6(7)
C4C C11C C13C 112.6(6)
C16C C11C C14C 63.5(10)
C12C C11C C14C 111.0(7)
C4C C11C C14C 108.9(6)
C13C C11C C14C 106.1(7)
C16C C11C C15C 107.6(13)
C12C C11C C15C 48.9(8)
C4C C11C C15C 109.7(9)
C13C C11C C15C 64.4(9)
C14C C11C C15C 140.8(9)
C16C C11C C17C 110.3(12)
C12C C11C C17C 60.6(9)
C4C C11C C17C 112.1(9)
C13C C11C C17C 134.9(9)
C14C C11C C17C 52.2(8)
C15C C11C C17C 105.6(12)
N8 U2 O4 86.13(16)
N8 U2 O5 85.23(16)
O4 U2 O5 117.96(14)
N8 U2 O6 84.75(16)
O4 U2 O6 118.74(14)
O5 U2 O6 121.36(14)
N8 U2 N6 141.85(16)
O4 U2 N6 82.21(14)
O5 U2 N6 68.91(13)
O6 U2 N6 132.43(13)
N8 U2 N7 143.16(16)
O4 U2 N7 129.39(13)
O5 U2 N7 85.19(14)
O6 U2 N7 70.36(13)
N6 U2 N7 64.25(13)
N8 U2 N5 142.57(16)
O4 U2 N5 68.27(13)
O5 U2 N5 130.45(14)
O6 U2 N5 84.42(13)
N6 U2 N5 63.32(13)
N7 U2 N5 63.19(13)
N8 Si2 C23 111.6(3)
N8 Si2 C22 110.1(3)
C23 Si2 C22 107.7(3)
N8 Si2 C24 107.9(3)
C23 Si2 C24 109.3(3)
C22 Si2 C24 110.3(3)
C1D O4 U2 153.5(3)
C1E O5 U2 151.4(4)
C1F O6 U2 148.4(4)
C19 N5 C18 107.9(4)
C19 N5 C13 110.0(4)
C18 N5 C13 110.2(4)
C19 N5 U2 106.9(3)
C18 N5 U2 105.9(3)
C13 N5 U2 115.7(3)
C14 N6 C20 105.8(4)
C14 N6 C15 110.9(4)
C20 N6 C15 110.7(4)
C14 N6 U2 108.2(3)
C20 N6 U2 105.8(3)
C15 N6 U2 114.8(3)
C16 N7 C17 111.7(4)
C16 N7 C21 108.9(4)
C17 N7 C21 109.2(4)
C16 N7 U2 104.0(3)
C17 N7 U2 117.1(3)
C21 N7 U2 105.5(3)
Si2 N8 U2 168.9(3)
N5 C13 C14 113.0(5)
N6 C14 C13 113.0(4)
N6 C15 C16 112.4(5)
N7 C16 C15 112.8(5)
N7 C17 C18 113.1(4)
N5 C18 C17 112.5(5)
N5 C19 C6D 115.9(5)
N6 C20 C6E 114.6(5)
C6F C21 N7 113.8(5)
O4 C1D C6D 118.2(5)
O4 C1D C2D 122.0(5)
C6D C1D C2D 119.8(5)
C3D C2D C1D 116.8(5)
C3D C2D C7D 122.4(5)
C1D C2D C7D 120.8(5)
C4D C3D C2D 124.4(5)
C3D C4D C5D 117.4(5)
C3D C4D C11D 119.9(5)
C5D C4D C11D 122.7(5)
C6D C5D C4D 121.4(5)
C5D C6D C1D 120.0(5)
C5D C6D C19 120.4(5)
C1D C6D C19 119.4(5)
C2D C7D C9D 110.5(5)
C2D C7D C8D 112.0(5)
C9D C7D C8D 108.8(5)
C2D C7D C10D 109.7(5)
C9D C7D C10D 109.6(5)
C8D C7D C10D 106.1(5)
C12D C11D C4D 112.8(5)
C12D C11D C13D 107.6(5)
C4D C11D C13D 109.8(5)
C12D C11D C14D 108.5(5)
C4D C11D C14D 108.7(5)
C13D C11D C14D 109.2(5)
O5 C1E C6E 118.6(5)
O5 C1E C2E 122.4(5)
C6E C1E C2E 119.0(5)
C3E C2E C1E 117.5(6)
C3E C2E C7E 121.3(6)
C1E C2E C7E 121.1(5)
C2E C3E C4E 124.1(6)
C5E C4E C3E 116.2(6)
C5E C4E C11E 124.0(6)
C3E C4E C11E 119.8(6)
C6E C5E C4E 122.0(6)
C5E C6E C1E 120.9(6)
C5E C6E C20 121.5(5)
C1E C6E C20 117.6(5)
C8E C7E C10E 109.7(6)
C8E C7E C9E 109.3(6)
C10E C7E C9E 107.5(5)
C8E C7E C2E 108.6(5)
C10E C7E C2E 111.8(6)
C9E C7E C2E 110.0(5)
C12E C11E C14E 109.8(6)
C12E C11E C4E 112.4(5)
C14E C11E C4E 111.4(5)
C12E C11E C13E 107.0(6)
C14E C11E C13E 108.7(6)
C4E C11E C13E 107.4(5)
O6 C1F C6F 118.1(5)
O6 C1F C2F 123.2(5)
C6F C1F C2F 118.6(5)
C3F C2F C1F 117.9(5)
C3F C2F C7F 120.7(5)
C1F C2F C7F 121.3(5)
C2F C3F C4F 124.9(6)
C5F C4F C3F 115.6(5)
C5F C4F C11F 123.2(5)
C3F C4F C11F 121.1(5)
C4F C5F C6F 122.1(5)
C5F C6F C1F 120.5(5)
C5F C6F C21 120.5(5)
C1F C6F C21 118.9(5)
C9F C7F C10F 107.2(5)
C9F C7F C2F 112.3(5)
C10F C7F C2F 112.6(5)
C9F C7F C8F 108.5(5)
C10F C7F C8F 107.7(5)
C2F C7F C8F 108.3(5)
C13F C11F C12F 108.6(5)
C13F C11F C4F 109.8(5)
C12F C11F C4F 113.2(5)
C13F C11F C14F 108.1(6)
C12F C11F C14F 106.6(5)
C4F C11F C14F 110.4(5)
C3H C2H C1H 116.4(8)
C2H C3H C4H 118.6(7)
C5H C4H C3H 121.0(7)
C4H C5H C6H 117.2(8)

loop_
_geom_bond_atom_site_label_1
_geom_bond_atom_site_label_2
_geom_bond_distance
U1 N4 1.985(5)
U1 O1 2.196(4)
U1 O2 2.203(4)
U1 O3 2.209(4)
U1 N3 2.660(5)
U1 N1 2.719(5)
U1 N2 2.737(5)
Si1 N4 1.713(5)
Si1 C12 1.846(6)
Si1 C11 1.860(6)
Si1 C10 1.866(6)
O1 C1A 1.338(6)
O2 C1B 1.350(6)
O3 C1C 1.356(6)
N1 C6 1.481(7)
N1 C1 1.487(7)
N1 C7 1.492(6)
N2 C2 1.471(7)
N2 C3 1.493(7)
N2 C8 1.498(7)
N3 C5 1.486(7)
N3 C9 1.492(7)
N3 C4 1.495(7)
C1 C2 1.514(8)
C3 C4 1.498(8)
C5 C6 1.523(7)
C7 C6A 1.492(8)
C8 C6B 1.492(7)
C9 C6C 1.501(8)
C1A C6A 1.404(8)
C1A C2A 1.420(8)
C2A C3A 1.404(8)
C2A C7A 1.521(8)
C3A C4A 1.381(8)
C4A C5A 1.385(8)
C4A C11A 1.517(8)
C5A C6A 1.385(8)
C7A C8A 1.513(8)
C7A C10A 1.524(8)
C7A C9A 1.555(7)
C11A C13A 1.523(8)
C11A C12A 1.528(9)
C11A C14A 1.537(9)
C1B C6B 1.389(8)
C1B C2B 1.417(8)
C2B C3B 1.400(8)
C2B C7B 1.534(8)
C3B C4B 1.381(9)
C4B C5B 1.382(8)
C4B C11B 1.551(8)
C5B C6B 1.388(8)
C7B C8B 1.531(8)
C7B C9B 1.538(7)
C7B C10B 1.542(8)
C11B C14B 1.518(9)
C11B C12B 1.535(8)
C11B C13B 1.542(8)
C1C C6C 1.382(8)
C1C C2C 1.409(8)
C2C C3C 1.390(8)
C2C C7C 1.533(8)
C3C C4C 1.387(8)
C4C C5C 1.386(8)
C4C C11C 1.526(8)
C5C C6C 1.386(8)
C7C C8C 1.515(8)
C7C C10C 1.534(8)
C7C C9C 1.535(8)
C11C C16C 1.48(2)
C11C C12C 1.485(10)
C11C C13C 1.535(11)
C11C C14C 1.536(11)
C11C C15C 1.55(2)
C11C C17C 1.61(2)
U2 N8 1.992(4)
U2 O4 2.161(4)
U2 O5 2.185(4)
U2 O6 2.222(4)
U2 N6 2.724(4)
U2 N7 2.735(4)
U2 N5 2.791(4)
Si2 N8 1.695(5)
Si2 C23 1.856(6)
Si2 C22 1.858(7)
Si2 C24 1.863(6)
O4 C1D 1.341(6)
O5 C1E 1.341(7)
O6 C1F 1.336(6)
N5 C19 1.475(7)
N5 C18 1.484(7)
N5 C13 1.485(7)
N6 C14 1.490(7)
N6 C20 1.498(7)
N6 C15 1.504(7)
N7 C16 1.476(7)
N7 C17 1.480(7)
N7 C21 1.509(7)
C13 C14 1.513(8)
C15 C16 1.515(7)
C17 C18 1.502(8)
C19 C6D 1.505(7)
C20 C6E 1.503(8)
C21 C6F 1.485(8)
C1D C6D 1.412(8)
C1D C2D 1.418(8)
C2D C3D 1.391(8)
C2D C7D 1.522(8)
C3D C4D 1.385(7)
C4D C5D 1.392(7)
C4D C11D 1.534(8)
C5D C6D 1.383(8)
C7D C9D 1.530(8)
C7D C8D 1.538(8)
C7D C10D 1.540(8)
C11D C12D 1.516(8)
C11D C13D 1.537(8)
C11D C14D 1.538(8)
C1E C6E 1.406(8)
C1E C2E 1.419(8)
C2E C3E 1.387(8)
C2E C7E 1.530(8)
C3E C4E 1.407(8)
C4E C5E 1.390(8)
C4E C11E 1.537(8)
C5E C6E 1.374(8)
C7E C8E 1.518(9)
C7E C10E 1.529(9)
C7E C9E 1.530(8)
C11E C12E 1.508(9)
C11E C14E 1.534(9)
C11E C13E 1.554(9)
C1F C6F 1.403(8)
C1F C2F 1.412(8)
C2F C3F 1.387(8)
C2F C7F 1.543(8)
C3F C4F 1.396(8)
C4F C5F 1.385(8)
C4F C11F 1.532(8)
C5F C6F 1.401(7)
C7F C9F 1.529(8)
C7F C10F 1.535(8)
C7F C8F 1.549(8)
C11F C13F 1.498(9)
C11F C12F 1.520(9)
C11F C14F 1.533(8)
C1H C2H 1.535(10)
C2H C3H 1.420(10)
C3H C4H 1.480(10)
C4H C5H 1.455(10)
C5H C6H 1.464(10)
